data_1528979
loop_
_publ_author_name
'West, D.V.'
'Zandbergen, H.W.'
'Huang, Q.'
'Cava, R.J.'
'McQueen, T.M.'

_publ_section_title
;
 Structural disorder, octahedral coordination and two-dimensional
 ferromagnetism im anhydrous alums
;
_journal_name_full 'Journal of Solid State Chemistry'
_journal_page_first 2768
_journal_page_last 2775
_journal_volume 181
_journal_year 2008
_chemical_formula_sum 'Cr K O8 S2'
_chemical_name_systematic 'K Cr (S O4)2'
_space_group_IT_number 147
_symmetry_space_group_name_Hall '-P 3'
_symmetry_space_group_name_H-M 'P -3'
_cell_angle_alpha 90
_cell_angle_beta 90
_cell_angle_gamma 120
_cell_formula_units_Z 1
_cell_length_a 4.7561
_cell_length_b 4.7561
_cell_length_c 8.0483
_cell_volume 157.666
_citation_journal_id_ASTM JSSCBI
_cod_data_source_file West_JSSCBI_2008_1612.cif
_cod_data_source_block Cr1K1O8S2
_cod_original_cell_volume 157.6655
_cod_original_formula_sum 'Cr1 K1 O8 S2'
_cod_database_code 1528979

loop_
_symmetry_equiv_pos_as_xyz
x,y,z
-y,x-y,z
-x+y,-x,z
-x,-y,-z
y,-x+y,-z
x-y,x,-z

loop_
_atom_site_label
_atom_site_type_symbol
_atom_site_fract_x
_atom_site_fract_y
_atom_site_fract_z
_atom_site_occupancy
_atom_site_U_iso_or_equiv
S1 S+6 0.3333 0.6667 0.2907 1 0.0
O2 O-2 0.0619 0.7054 0.3531 0.918 0.0
Cr1 Cr+3 0 0 0.5 1 0.0
K1 K+1 0 0 0 1 0.0
O3 O-2 -0.7054 -0.0619 0.3531 0.082 0.0
O1 O-2 0.3333 0.6667 0.1119 1 0.0
